data_4318641
loop_
_publ_author_name
'Richard E. Sykora'
'Steven M. McDaniel'
'Daniel M. Wells'
'Thomas E. Albrecht-Schmitt'

_publ_contact_author
;
Prof. Thomas E. Albrecht-Schmitt 
179 Chemistry Building
Department of Chemistry
Auburn University, AL
36849
;
_publ_contact_author_email ' albreth@auburn.edu '
_publ_contact_author_fax ' 334 844 6959 '
_publ_contact_author_phone ' 334 844 6948 '
_publ_section_title
;
 Mixed-Metal Uranium(VI) Iodates: Hydrothermal Syntheses, Structures, and
 Reactivity of Rb[UO2(CrO4)(IO3)(H2O)], A2[UO2(CrO4)(IO3)2] (A = K, Rb,
 Cs), and K2[UO2(MoO4)(IO3)2]
;
_journal_name_full 'Inorganic Chemistry'
_journal_page_first 5126
_journal_page_last 5132
_journal_paper_doi 10.1021/ic025773y
_journal_volume 41
_journal_year 2002
_chemical_formula_sum 'Cr Cs2 I2 O12 U'
_chemical_formula_weight 1001.65
_chemical_name_systematic
; 
 ? 
;
_space_group_IT_number 14
_symmetry_cell_setting monoclinic
_symmetry_space_group_name_Hall '-P 2yn'
_symmetry_space_group_name_H-M 'P 1 21/n 1'
_atom_sites_solution_hydrogens na
_atom_sites_solution_primary direct
_atom_sites_solution_secondary difmap
_audit_creation_method SHELXL-97
_cell_angle_alpha 90.00
_cell_angle_beta 90.6470(10)
_cell_angle_gamma 90.00
_cell_formula_units_Z 4
_cell_length_a 7.3929(5)
_cell_length_b 8.1346(6)
_cell_length_c 22.126(2)
_cell_measurement_reflns_used all
_cell_measurement_temperature 193(2)
_cell_measurement_theta_max 28.36
_cell_measurement_theta_min 1.84
_cell_volume 1330.53(18)
_computing_cell_refinement 'SMART, SAINT'
_computing_data_collection SMART
_computing_data_reduction SAINT
_computing_molecular_graphics 'SHELXP-97 (Sheldrick, 1997)'
_computing_publication_material 'SHELXCIF-97 (Sheldrick, 1997)'
_computing_structure_refinement 'SHELXL-97 (Sheldrick, 1997)'
_computing_structure_solution 'SHELXS-97 (Sheldrick, 1997)'
_diffrn_ambient_temperature 193(2)
_diffrn_measured_fraction_theta_full 0.998
_diffrn_measured_fraction_theta_max 0.998
_diffrn_measurement_device_type 'Bruker APEX'
_diffrn_measurement_method '0.3 wide w/ exposures'
_diffrn_radiation_monochromator graphite
_diffrn_radiation_source 'fine-focus sealed tube'
_diffrn_radiation_type MoK\a
_diffrn_radiation_wavelength 0.71073
_diffrn_reflns_av_R_equivalents 0.0362
_diffrn_reflns_av_sigmaI/netI 0.0324
_diffrn_reflns_limit_h_max 9
_diffrn_reflns_limit_h_min -9
_diffrn_reflns_limit_k_max 10
_diffrn_reflns_limit_k_min -10
_diffrn_reflns_limit_l_max 29
_diffrn_reflns_limit_l_min -29
_diffrn_reflns_number 13040
_diffrn_reflns_theta_full 28.36
_diffrn_reflns_theta_max 28.36
_diffrn_reflns_theta_min 1.84
_diffrn_standards_decay_% 0
_diffrn_standards_interval_count na
_diffrn_standards_interval_time na
_diffrn_standards_number na
_exptl_absorpt_coefficient_mu 23.055
_exptl_absorpt_correction_T_max '0.652843 ratio of min/max'
_exptl_absorpt_correction_T_min '0.652843 ratio of min/max'
_exptl_absorpt_correction_type 'analytical, multiscan (SADABS)'
_exptl_crystal_colour golden
_exptl_crystal_density_diffrn 5.000
_exptl_crystal_density_meas ?
_exptl_crystal_density_method 'not measured'
_exptl_crystal_description needle
_exptl_crystal_F_000 1712
_exptl_crystal_size_max 0.260
_exptl_crystal_size_mid 0.091
_exptl_crystal_size_min 0.053
_refine_diff_density_max 1.638
_refine_diff_density_min -2.148
_refine_diff_density_rms 0.261
_refine_ls_extinction_coef 0.00032(5)
_refine_ls_extinction_expression Fc^*^=kFc[1+0.001xFc^2^\l^3^/sin(2\q)]^-1/4^
_refine_ls_extinction_method SHELXL
_refine_ls_goodness_of_fit_ref 1.141
_refine_ls_hydrogen_treatment mixed
_refine_ls_matrix_type full
_refine_ls_number_parameters 164
_refine_ls_number_reflns 3316
_refine_ls_number_restraints 0
_refine_ls_restrained_S_all 1.141
_refine_ls_R_factor_all 0.0269
_refine_ls_R_factor_gt 0.0254
_refine_ls_shift/su_max 0.001
_refine_ls_shift/su_mean 0.000
_refine_ls_structure_factor_coef Fsqd
_refine_ls_weighting_details 'calc w=1/[\s^2^(Fo^2^)+(0.0279P)^2^+2.9892P] where P=(Fo^2^+2Fc^2^)/3'
_refine_ls_weighting_scheme calc
_refine_ls_wR_factor_gt 0.0618
_refine_ls_wR_factor_ref 0.0625
_reflns_number_gt 3190
_reflns_number_total 3316
_reflns_threshold_expression >2sigma(I)
_cod_data_source_file ic025773y_s1_4.cif
_cod_data_source_block 4
_cod_depositor_comments
;
The following automatic conversions were performed:

'_exptl_crystal_density_meas' value 'not measured' was changed to '?'
- the value is perceived as not measured.

Automatic conversion script
Id: cif_fix_values 3008 2015-01-20 13:52:24Z robertas 
;
_cod_database_code 4318641

loop_
_symmetry_equiv_pos_as_xyz
'x, y, z'
'-x+1/2, y+1/2, -z+1/2'
'-x, -y, -z'
'x-1/2, -y-1/2, z-1/2'

loop_
_atom_site_label
_atom_site_type_symbol
_atom_site_fract_x
_atom_site_fract_y
_atom_site_fract_z
_atom_site_U_iso_or_equiv
_atom_site_adp_type
_atom_site_occupancy
_atom_site_symmetry_multiplicity
_atom_site_calc_flag
_atom_site_refinement_flags
_atom_site_disorder_assembly
_atom_site_disorder_group
U1 U 0.00377(2) -0.15801(2) 0.132230(9) 0.01098(7) Uani 1 1 d . . .
Cr1 Cr 0.23724(11) 0.11034(11) 0.01974(4) 0.01379(18) Uani 1 1 d . . .
I1 I 0.49667(4) -0.17148(4) 0.114829(15) 0.01231(9) Uani 1 1 d . . .
I2 I -0.19880(4) -0.31743(4) 0.276495(15) 0.01396(9) Uani 1 1 d . . .
Cs1 Cs -0.24492(5) -0.11986(5) 0.45371(2) 0.02621(10) Uani 1 1 d . . .
Cs2 Cs 0.27412(5) -0.11097(5) 0.318670(18) 0.02495(10) Uani 1 1 d . . .
O1 O 0.1951(5) -0.0681(5) 0.05718(17) 0.0166(8) Uani 1 1 d . . .
O2 O 0.1944(5) 0.0875(5) -0.05485(17) 0.0193(8) Uani 1 1 d . . .
O3 O 0.4466(6) 0.1491(6) 0.0278(2) 0.0261(10) Uani 1 1 d . . .
O4 O 0.1225(6) 0.2598(6) 0.0470(2) 0.0291(10) Uani 1 1 d . . .
O5 O 0.3142(5) -0.1850(5) 0.17042(18) 0.0172(8) Uani 1 1 d . . .
O6 O 0.6928(5) -0.2117(5) 0.16424(17) 0.0167(8) Uani 1 1 d . . .
O7 O 0.4711(6) -0.3708(5) 0.0826(2) 0.0211(9) Uani 1 1 d . . .
O8 O -0.0037(5) -0.2627(6) 0.22944(17) 0.0196(8) Uani 1 1 d . . .
O9 O -0.0668(6) -0.3648(5) 0.3427(2) 0.0237(9) Uani 1 1 d . . .
O10 O -0.2858(6) -0.1207(5) 0.2978(2) 0.0239(9) Uani 1 1 d . . .
O11 O 0.0172(6) -0.3588(5) 0.10106(19) 0.0168(8) Uani 1 1 d . . .
O12 O -0.0056(5) 0.0461(5) 0.16208(18) 0.0177(8) Uani 1 1 d . . .

loop_
_atom_site_aniso_label
_atom_site_aniso_U_11
_atom_site_aniso_U_22
_atom_site_aniso_U_33
_atom_site_aniso_U_23
_atom_site_aniso_U_13
_atom_site_aniso_U_12
U1 0.00745(11) 0.01353(11) 0.01195(11) 0.00071(7) -0.00073(7) 0.00004(6)
Cr1 0.0119(4) 0.0160(4) 0.0135(4) 0.0013(3) -0.0014(3) 0.0009(3)
I1 0.00752(16) 0.01640(17) 0.01299(17) 0.00095(12) -0.00099(11) 0.00026(11)
I2 0.01189(16) 0.01536(17) 0.01465(17) 0.00140(12) 0.00061(12) -0.00183(12)
Cs1 0.01580(18) 0.0255(2) 0.0373(2) 0.01034(16) -0.00312(15) 0.00179(14)
Cs2 0.02187(19) 0.0245(2) 0.0283(2) -0.00387(15) -0.00608(15) -0.00433(14)
O1 0.0153(18) 0.021(2) 0.0136(19) 0.0053(15) 0.0022(14) -0.0015(15)
O2 0.0140(18) 0.032(2) 0.0122(19) 0.0072(16) -0.0009(14) 0.0020(17)
O3 0.017(2) 0.033(3) 0.028(2) 0.0074(19) -0.0060(18) -0.0075(17)
O4 0.035(3) 0.025(2) 0.027(2) -0.0026(19) 0.0027(19) 0.013(2)
O5 0.0079(17) 0.025(2) 0.018(2) 0.0010(16) -0.0013(14) -0.0002(15)
O6 0.0060(16) 0.027(2) 0.0167(19) 0.0039(16) -0.0014(13) 0.0005(15)
O7 0.022(2) 0.0165(19) 0.025(2) -0.0054(16) -0.0021(17) 0.0017(16)
O8 0.0083(16) 0.036(2) 0.0145(19) 0.0082(17) -0.0011(14) -0.0033(16)
O9 0.024(2) 0.027(2) 0.020(2) 0.0090(17) -0.0044(17) -0.0007(18)
O10 0.032(2) 0.0127(19) 0.027(2) -0.0017(17) 0.0034(19) 0.0047(17)
O11 0.019(2) 0.0134(18) 0.018(2) -0.0030(15) -0.0048(15) -0.0007(15)
O12 0.0164(18) 0.020(2) 0.0168(19) -0.0053(15) 0.0020(14) -0.0031(15)

loop_
_atom_type_symbol
_atom_type_description
_atom_type_scat_dispersion_real
_atom_type_scat_dispersion_imag
_atom_type_scat_source
O O 0.0106 0.0060 'International Tables Vol C Tables 4.2.6.8 and 6.1.1.4'
Cr Cr 0.3209 0.6236 'International Tables Vol C Tables 4.2.6.8 and 6.1.1.4'
I I -0.4742 1.8119 'International Tables Vol C Tables 4.2.6.8 and 6.1.1.4'
Cs Cs -0.3680 2.1192 'International Tables Vol C Tables 4.2.6.8 and 6.1.1.4'
U U -9.6767 9.6646 'International Tables Vol C Tables 4.2.6.8 and 6.1.1.4'

loop_
_geom_angle_atom_site_label_1
_geom_angle_atom_site_label_2
_geom_angle_atom_site_label_3
_geom_angle
_geom_angle_site_symmetry_1
_geom_angle_site_symmetry_3
_geom_angle_publ_flag
O11 U1 O12 178.45(18) . . ?
O11 U1 O1 88.55(17) . . ?
O12 U1 O1 89.90(16) . . ?
O11 U1 O2 88.75(17) . 3 ?
O12 U1 O2 90.93(17) . 3 ?
O1 U1 O2 77.14(13) . 3 ?
O11 U1 O8 91.41(17) . . ?
O12 U1 O8 89.82(17) . . ?
O1 U1 O8 143.60(13) . . ?
O2 U1 O8 139.26(13) 3 . ?
O11 U1 O5 89.74(16) . . ?
O12 U1 O5 89.77(16) . . ?
O1 U1 O5 72.38(13) . . ?
O2 U1 O5 149.51(13) 3 . ?
O8 U1 O5 71.22(13) . . ?
O11 U1 O6 90.29(17) . 1_455 ?
O12 U1 O6 91.04(15) . 1_455 ?
O1 U1 O6 147.86(13) . 1_455 ?
O2 U1 O6 70.73(13) 3 1_455 ?
O8 U1 O6 68.53(12) . 1_455 ?
O5 U1 O6 139.74(13) . 1_455 ?
O11 U1 Cs2 42.74(13) . 2_545 ?
O12 U1 Cs2 137.77(13) . 2_545 ?
O1 U1 Cs2 102.95(10) . 2_545 ?
O2 U1 Cs2 130.98(11) 3 2_545 ?
O8 U1 Cs2 56.40(11) . 2_545 ?
O5 U1 Cs2 57.73(9) . 2_545 ?
O6 U1 Cs2 97.76(10) 1_455 2_545 ?
O11 U1 Cs2 113.64(13) . . ?
O12 U1 Cs2 66.93(13) . . ?
O1 U1 Cs2 110.87(10) . . ?
O2 U1 Cs2 155.84(11) 3 . ?
O8 U1 Cs2 37.66(10) . . ?
O5 U1 Cs2 45.43(9) . . ?
O6 U1 Cs2 98.96(9) 1_455 . ?
Cs2 U1 Cs2 70.902(7) 2_545 . ?
O11 U1 Cs1 27.91(13) . 2_445 ?
O12 U1 Cs1 152.87(12) . 2_445 ?
O1 U1 Cs1 102.45(10) . 2_445 ?
O2 U1 Cs1 68.95(11) 3 2_445 ?
O8 U1 Cs1 93.98(11) . 2_445 ?
O5 U1 Cs1 116.88(10) . 2_445 ?
O6 U1 Cs1 65.70(10) 1_455 2_445 ?
Cs2 U1 Cs1 63.172(9) 2_545 2_445 ?
Cs2 U1 Cs1 127.859(9) . 2_445 ?
O11 U1 Cs1 45.74(14) . 4_655 ?
O12 U1 Cs1 132.73(12) . 4_655 ?
O1 U1 Cs1 43.41(10) . 4_655 ?
O2 U1 Cs1 74.26(10) 3 4_655 ?
O8 U1 Cs1 130.36(11) . 4_655 ?
O5 U1 Cs1 83.03(9) . 4_655 ?
O6 U1 Cs1 123.38(10) 1_455 4_655 ?
Cs2 U1 Cs1 73.959(9) 2_545 4_655 ?
Cs2 U1 Cs1 127.669(9) . 4_655 ?
Cs1 U1 Cs1 60.742(9) 2_445 4_655 ?
O11 U1 Cs2 155.27(14) . 2 ?
O12 U1 Cs2 23.40(12) . 2 ?
O1 U1 Cs2 70.32(10) . 2 ?
O2 U1 Cs2 98.51(11) 3 2 ?
O8 U1 Cs2 98.08(11) . 2 ?
O5 U1 Cs2 72.05(9) . 2 ?
O6 U1 Cs2 114.44(10) 1_455 2 ?
Cs2 U1 Cs2 128.250(11) 2_545 2 ?
Cs2 U1 Cs2 65.126(7) . 2 ?
Cs1 U1 Cs2 166.985(9) 2_445 2 ?
Cs1 U1 Cs2 113.603(8) 4_655 2 ?
O3 Cr1 O4 109.0(3) . . ?
O3 Cr1 O2 107.7(2) . . ?
O4 Cr1 O2 110.9(2) . . ?
O3 Cr1 O1 107.3(2) . . ?
O4 Cr1 O1 111.3(2) . . ?
O2 Cr1 O1 110.4(2) . . ?
O3 Cr1 Cs2 80.02(18) . 2 ?
O4 Cr1 Cs2 42.39(16) . 2 ?
O2 Cr1 Cs2 151.57(15) . 2 ?
O1 Cr1 Cs2 92.30(14) . 2 ?
O3 Cr1 Cs1 101.04(18) . 4_655 ?
O4 Cr1 Cs1 149.21(18) . 4_655 ?
O2 Cr1 Cs1 64.33(15) . 4_655 ?
O1 Cr1 Cs1 51.20(14) . 4_655 ?
Cs2 Cr1 Cs1 142.51(2) 2 4_655 ?
O3 Cr1 Cs1 135.17(18) . 2_455 ?
O4 Cr1 Cs1 26.98(17) . 2_455 ?
O2 Cr1 Cs1 92.29(14) . 2_455 ?
O1 Cr1 Cs1 102.07(13) . 2_455 ?
Cs2 Cr1 Cs1 65.556(15) 2 2_455 ?
Cs1 Cr1 Cs1 123.78(2) 4_655 2_455 ?
O3 Cr1 Cs1 18.71(17) . 2 ?
O4 Cr1 Cs1 91.49(18) . 2 ?
O2 Cr1 Cs1 109.72(14) . 2 ?
O1 Cr1 Cs1 121.55(13) . 2 ?
Cs2 Cr1 Cs1 69.133(15) 2 2 ?
Cs1 Cr1 Cs1 119.10(2) 4_655 2 ?
Cs1 Cr1 Cs1 116.84(2) 2_455 2 ?
O7 I1 O6 98.97(19) . . ?
O7 I1 O5 97.93(19) . . ?
O6 I1 O5 99.86(17) . . ?
O7 I1 Cs1 43.12(14) . 4_655 ?
O6 I1 Cs1 137.61(13) . 4_655 ?
O5 I1 Cs1 103.25(12) . 4_655 ?
O7 I1 Cs2 48.81(14) . 2_545 ?
O6 I1 Cs2 90.89(13) . 2_545 ?
O5 I1 Cs2 51.86(13) . 2_545 ?
Cs1 I1 Cs2 76.650(10) 4_655 2_545 ?
O7 I1 Cs1 30.99(14) . 2_545 ?
O6 I1 Cs1 74.07(13) . 2_545 ?
O5 I1 Cs1 119.81(13) . 2_545 ?
Cs1 I1 Cs1 63.641(11) 4_655 2_545 ?
Cs2 I1 Cs1 68.189(10) 2_545 2_545 ?
O10 I2 O9 99.9(2) . . ?
O10 I2 O8 102.6(2) . . ?
O9 I2 O8 95.21(19) . . ?
O10 I2 Cs2 83.00(15) . . ?
O9 I2 Cs2 55.28(14) . . ?
O8 I2 Cs2 48.65(12) . . ?
O10 I2 Cs1 52.17(15) . . ?
O9 I2 Cs1 51.47(15) . . ?
O8 I2 Cs1 120.04(13) . . ?
Cs2 I2 Cs1 72.775(10) . . ?
O10 I2 Cs2 43.42(15) . 1_455 ?
O9 I2 Cs2 112.85(15) . 1_455 ?
O8 I2 Cs2 137.38(13) . 1_455 ?
Cs2 I2 Cs2 124.952(13) . 1_455 ?
Cs1 I2 Cs2 64.885(9) . 1_455 ?
O3 Cs1 O4 119.91(14) 2_545 2_445 ?
O3 Cs1 O7 87.75(12) 2_545 2 ?
O4 Cs1 O7 150.15(12) 2_445 2 ?
O3 Cs1 O11 164.27(12) 2_545 2_455 ?
O4 Cs1 O11 67.87(12) 2_445 2_455 ?
O7 Cs1 O11 82.62(11) 2 2_455 ?
O3 Cs1 O7 60.04(12) 2_545 4_556 ?
O4 Cs1 O7 116.78(11) 2_445 4_556 ?
O7 Cs1 O7 85.63(11) 2 4_556 ?
O11 Cs1 O7 131.02(10) 2_455 4_556 ?
O3 Cs1 O9 55.42(11) 2_545 . ?
O4 Cs1 O9 99.99(12) 2_445 . ?
O7 Cs1 O9 86.24(11) 2 . ?
O11 Cs1 O9 111.30(10) 2_455 . ?
O7 Cs1 O9 115.14(11) 4_556 . ?
O3 Cs1 O1 62.41(12) 2_545 4_556 ?
O4 Cs1 O1 68.38(11) 2_445 4_556 ?
O7 Cs1 O1 140.50(10) 2 4_556 ?
O11 Cs1 O1 131.54(10) 2_455 4_556 ?
O7 Cs1 O1 57.77(10) 4_556 4_556 ?
O9 Cs1 O1 95.80(9) . 4_556 ?
O3 Cs1 O10 101.26(12) 2_545 . ?
O4 Cs1 O10 85.55(12) 2_445 . ?
O7 Cs1 O10 77.55(11) 2 . ?
O11 Cs1 O10 64.57(10) 2_455 . ?
O7 Cs1 O10 155.57(11) 4_556 . ?
O9 Cs1 O10 46.84(10) . . ?
O1 Cs1 O10 130.54(9) 4_556 . ?
O3 Cs1 O4 129.18(11) 2_545 4_566 ?
O4 Cs1 O4 90.51(11) 2_445 4_566 ?
O7 Cs1 O4 78.38(11) 2 4_566 ?
O11 Cs1 O4 60.84(10) 2_455 4_566 ?
O7 Cs1 O4 70.24(10) 4_556 4_566 ?
O9 Cs1 O4 163.39(10) . 4_566 ?
O1 Cs1 O4 100.04(9) 4_556 4_566 ?
O10 Cs1 O4 122.27(10) . 4_566 ?
O3 Cs1 O11 102.17(12) 2_545 4_556 ?
O4 Cs1 O11 62.25(11) 2_445 4_556 ?
O7 Cs1 O11 126.60(10) 2 4_556 ?
O11 Cs1 O11 93.55(9) 2_455 4_556 ?
O7 Cs1 O11 57.57(10) 4_556 4_556 ?
O9 Cs1 O11 141.90(9) . 4_556 ?
O1 Cs1 O11 47.12(8) 4_556 4_556 ?
O10 Cs1 O11 146.69(10) . 4_556 ?
O4 Cs1 O11 54.65(9) 4_566 4_556 ?
O3 Cs1 Cr1 51.31(10) 2_545 4_556 ?
O4 Cs1 Cr1 70.02(9) 2_445 4_556 ?
O7 Cs1 Cr1 138.96(8) 2 4_556 ?
O11 Cs1 Cr1 137.80(7) 2_455 4_556 ?
O7 Cs1 Cr1 72.17(7) 4_556 4_556 ?
O9 Cs1 Cr1 73.45(7) . 4_556 ?
O1 Cs1 Cr1 22.61(6) 4_556 4_556 ?
O10 Cs1 Cr1 109.77(7) . 4_556 ?
O4 Cs1 Cr1 122.60(7) 4_566 4_556 ?
O11 Cs1 Cr1 68.83(6) 4_556 4_556 ?
O3 Cs1 I2 79.49(9) 2_545 . ?
O4 Cs1 I2 87.46(9) 2_445 . ?
O7 Cs1 I2 86.94(9) 2 . ?
O11 Cs1 I2 87.58(8) 2_455 . ?
O7 Cs1 I2 139.06(8) 4_556 . ?
O9 Cs1 I2 24.07(7) . . ?
O1 Cs1 I2 110.24(6) 4_556 . ?
O10 Cs1 I2 24.13(7) . . ?
O4 Cs1 I2 146.39(7) 4_566 . ?
O11 Cs1 I2 146.34(6) 4_556 . ?
Cr1 Cs1 I2 88.013(15) 4_556 . ?
O8 Cs2 O11 161.77(11) . 2 ?
O8 Cs2 O4 127.27(11) . 2_545 ?
O11 Cs2 O4 65.13(11) 2 2_545 ?
O8 Cs2 O10 123.48(11) . 1_655 ?
O11 Cs2 O10 67.13(11) 2 1_655 ?
O4 Cs2 O10 84.11(11) 2_545 1_655 ?
O8 Cs2 O12 94.87(11) . 2_545 ?
O11 Cs2 O12 103.33(10) 2 2_545 ?
O4 Cs2 O12 59.32(11) 2_545 2_545 ?
O10 Cs2 O12 59.04(10) 1_655 2_545 ?
O8 Cs2 O9 49.50(10) . . ?
O11 Cs2 O9 133.97(11) 2 . ?
O4 Cs2 O9 79.76(11) 2_545 . ?
O10 Cs2 O9 139.81(11) 1_655 . ?
O12 Cs2 O9 81.16(10) 2_545 . ?
O8 Cs2 O5 50.83(9) . . ?
O11 Cs2 O5 128.93(10) 2 . ?
O4 Cs2 O5 144.88(11) 2_545 . ?
O10 Cs2 O5 76.11(10) 1_655 . ?
O12 Cs2 O5 85.58(10) 2_545 . ?
O9 Cs2 O5 96.95(10) . . ?
O8 Cs2 O7 106.25(10) . 2 ?
O11 Cs2 O7 61.78(10) 2 2 ?
O4 Cs2 O7 73.94(11) 2_545 2 ?
O10 Cs2 O7 128.89(10) 1_655 2 ?
O12 Cs2 O7 132.15(10) 2_545 2 ?
O9 Cs2 O7 81.11(11) . 2 ?
O5 Cs2 O7 140.57(10) . 2 ?
O8 Cs2 O8 116.95(7) . 2 ?
O11 Cs2 O8 52.90(10) 2 2 ?
O4 Cs2 O8 115.78(10) 2_545 2 ?
O10 Cs2 O8 59.33(10) 1_655 2 ?
O12 Cs2 O8 118.33(9) 2_545 2 ?
O9 Cs2 O8 159.09(10) . 2 ?
O5 Cs2 O8 78.33(9) . 2 ?
O7 Cs2 O8 89.67(9) 2 2 ?
O8 Cs2 O5 108.25(10) . 2 ?
O11 Cs2 O5 53.53(9) 2 2 ?
O4 Cs2 O5 107.32(11) 2_545 2 ?
O10 Cs2 O5 102.52(9) 1_655 2 ?
O12 Cs2 O5 156.40(9) 2_545 2 ?
O9 Cs2 O5 117.36(10) . 2 ?
O5 Cs2 O5 105.15(9) . 2 ?
O7 Cs2 O5 45.95(9) 2 2 ?
O8 Cs2 O5 46.62(9) 2 2 ?
O8 Cs2 I2 26.61(7) . . ?
O11 Cs2 I2 147.21(8) 2 . ?
O4 Cs2 I2 106.03(8) 2_545 . ?
O10 Cs2 I2 145.48(8) 1_655 . ?
O12 Cs2 I2 97.27(7) 2_545 . ?
O9 Cs2 I2 26.46(7) . . ?
O5 Cs2 I2 77.41(6) . . ?
O7 Cs2 I2 85.48(7) 2 . ?
O8 Cs2 I2 134.65(6) 2 . ?
O5 Cs2 I2 105.49(6) 2 . ?
O8 Cs2 U1 140.88(8) . 2 ?
O11 Cs2 U1 22.80(7) 2 2 ?
O4 Cs2 U1 87.68(8) 2_545 2 ?
O10 Cs2 U1 70.80(7) 1_655 2 ?
O12 Cs2 U1 120.74(7) 2_545 2 ?
O9 Cs2 U1 143.93(8) . 2 ?
O5 Cs2 U1 112.00(7) . 2 ?
O7 Cs2 U1 62.89(7) 2 2 ?
O8 Cs2 U1 33.69(6) 2 2 ?
O5 Cs2 U1 35.82(6) 2 2 ?
I2 Cs2 U1 140.866(12) . 2 ?
Cr1 O1 U1 137.4(2) . . ?
Cr1 O1 Cs1 106.19(16) . 4_655 ?
U1 O1 Cs1 109.17(14) . 4_655 ?
Cr1 O2 U1 143.8(2) . 3 ?
Cr1 O3 Cs1 151.3(3) . 2 ?
Cr1 O4 Cs1 138.8(2) . 2_455 ?
Cr1 O4 Cs2 118.1(2) . 2 ?
Cs1 O4 Cs2 96.34(12) 2_455 2 ?
Cr1 O4 Cs1 104.1(2) . 4_665 ?
Cs1 O4 Cs1 89.49(11) 2_455 4_665 ?
Cs2 O4 Cs1 101.11(12) 2 4_665 ?
I1 O5 U1 117.12(19) . . ?
I1 O5 Cs2 135.86(17) . . ?
U1 O5 Cs2 103.23(12) . . ?
I1 O5 Cs2 103.99(16) . 2_545 ?
U1 O5 Cs2 86.45(11) . 2_545 ?
Cs2 O5 Cs2 95.21(10) . 2_545 ?
I1 O6 U1 122.21(18) . 1_655 ?
I1 O7 Cs1 131.1(2) . 2_545 ?
I1 O7 Cs1 114.90(18) . 4_655 ?
Cs1 O7 Cs1 94.37(11) 2_545 4_655 ?
I1 O7 Cs2 108.39(18) . 2_545 ?
Cs1 O7 Cs2 98.56(12) 2_545 2_545 ?
Cs1 O7 Cs2 106.56(12) 4_655 2_545 ?
I2 O8 U1 129.85(18) . . ?
I2 O8 Cs2 104.74(16) . . ?
U1 O8 Cs2 115.10(14) . . ?
I2 O8 Cs2 111.34(18) . 2_545 ?
U1 O8 Cs2 89.91(12) . 2_545 ?
Cs2 O8 Cs2 101.42(10) . 2_545 ?
I2 O9 Cs2 98.25(16) . . ?
I2 O9 Cs1 104.46(18) . . ?
Cs2 O9 Cs1 92.95(11) . . ?
I2 O10 Cs2 114.63(19) . 1_455 ?
I2 O10 Cs1 103.70(18) . . ?
Cs2 O10 Cs1 86.30(11) 1_455 . ?
U1 O11 Cs2 114.46(17) . 2_545 ?
U1 O11 Cs1 136.83(19) . 2_445 ?
Cs2 O11 Cs1 94.90(10) 2_545 2_445 ?
U1 O11 Cs1 114.30(17) . 4_655 ?
Cs2 O11 Cs1 103.46(11) 2_545 4_655 ?
Cs1 O11 Cs1 86.45(9) 2_445 4_655 ?
U1 O12 Cs2 144.16(18) . 2 ?

loop_
_geom_bond_atom_site_label_1
_geom_bond_atom_site_label_2
_geom_bond_distance
_geom_bond_site_symmetry_2
_geom_bond_publ_flag
U1 O11 1.776(4) . ?
U1 O12 1.789(4) . ?
U1 O1 2.312(4) . ?
U1 O2 2.313(4) 3 ?
U1 O8 2.315(4) . ?
U1 O5 2.447(4) . ?
U1 O6 2.453(4) 1_455 ?
U1 Cs2 4.1728(5) 2_545 ?
U1 Cs2 4.5795(6) . ?
U1 Cs1 4.6163(5) 2_445 ?
U1 Cs1 4.7418(5) 4_655 ?
U1 Cs2 4.8620(5) 2 ?
Cr1 O3 1.588(4) . ?
Cr1 O4 1.604(4) . ?
Cr1 O2 1.687(4) . ?
Cr1 O1 1.702(4) . ?
Cr1 Cs2 4.2352(10) 2 ?
Cr1 Cs1 4.2515(10) 4_655 ?
Cr1 Cs1 4.2962(10) 2_455 ?
Cr1 Cs1 4.3817(10) 2 ?
I1 O7 1.781(4) . ?
I1 O6 1.835(4) . ?
I1 O5 1.839(4) . ?
I1 Cs1 4.3170(6) 4_655 ?
I1 Cs2 4.3612(6) 2_545 ?
I1 Cs1 4.3628(6) 2_545 ?
I2 O10 1.790(4) . ?
I2 O9 1.792(4) . ?
I2 O8 1.843(4) . ?
I2 Cs2 3.9802(5) . ?
I2 Cs1 4.2548(7) . ?
I2 Cs2 4.3540(6) 1_455 ?
Cs1 O3 2.923(4) 2_545 ?
Cs1 O4 2.958(4) 2_445 ?
Cs1 O7 2.981(4) 2 ?
Cs1 O11 3.158(4) 2_455 ?
Cs1 O7 3.254(4) 4_556 ?
Cs1 O9 3.437(5) . ?
Cs1 O1 3.450(4) 4_556 ?
Cs1 O10 3.459(5) . ?
Cs1 O4 3.721(5) 4_566 ?
Cs1 O11 3.726(4) 4_556 ?
Cs1 Cr1 4.2515(10) 4_556 ?
Cs2 O8 3.090(4) . ?
Cs2 O11 3.111(4) 2 ?
Cs2 O4 3.236(5) 2_545 ?
Cs2 O10 3.292(5) 1_655 ?
Cs2 O12 3.298(4) 2_545 ?
Cs2 O9 3.306(4) . ?
Cs2 O5 3.351(4) . ?
Cs2 O7 3.459(4) 2 ?
Cs2 O8 3.476(4) 2 ?
Cs2 O5 3.535(4) 2 ?
Cs2 U1 4.1728(5) 2 ?
O1 Cs1 3.450(4) 4_655 ?
O2 U1 2.313(4) 3 ?
O3 Cs1 2.923(4) 2 ?
O4 Cs1 2.958(4) 2_455 ?
O4 Cs2 3.236(5) 2 ?
O4 Cs1 3.721(5) 4_665 ?
O5 Cs2 3.535(4) 2_545 ?
O6 U1 2.453(4) 1_655 ?
O7 Cs1 2.981(4) 2_545 ?
O7 Cs1 3.254(4) 4_655 ?
O7 Cs2 3.459(4) 2_545 ?
O8 Cs2 3.476(4) 2_545 ?
O10 Cs2 3.292(5) 1_455 ?
O11 Cs2 3.111(4) 2_545 ?
O11 Cs1 3.158(4) 2_445 ?
O11 Cs1 3.726(4) 4_655 ?
O12 Cs2 3.298(4) 2 ?
